data_7025654
loop_
_publ_author_name
'Boyle, Timothy J.'
'Raymond, Rebecca'
'Boye, Daniel M.'
'Ottley, Leigh Anna M.'
'Lu, Ping'

_publ_section_title
;
 Structurally characterized luminescent lanthanide zinc carboxylate
 precursors for Ln-Zn-O nanomaterials.
;
_journal_issue 34
_journal_name_full 'Dalton transactions (Cambridge, England : 2003)'
_journal_page_first 8050
_journal_page_last 8063
_journal_paper_doi 10.1039/c002492a
_journal_volume 39
_journal_year 2010
_chemical_formula_sum 'C40 H60 Dy N3 O10 Zn'
_chemical_formula_weight 970.78
_chemical_name_common DyZnOBcpy
_chemical_name_systematic
;
?
;
_space_group_IT_number 14
_symmetry_cell_setting monoclinic
_symmetry_space_group_name_Hall '-P 2yn'
_symmetry_space_group_name_H-M 'P 1 21/n 1'
_atom_sites_solution_hydrogens geom
_atom_sites_solution_primary direct
_atom_sites_solution_secondary difmap
_audit_creation_method SHELXL-97
_cell_angle_alpha 90.00
_cell_angle_beta 102.243(2)
_cell_angle_gamma 90.00
_cell_formula_units_Z 4
_cell_length_a 11.5129(17)
_cell_length_b 20.367(3)
_cell_length_c 20.210(3)
_cell_measurement_temperature 173(2)
_cell_volume 4631.1(12)
_computing_cell_refinement 'Bruker SMART'
_computing_data_collection 'Bruker SMART'
_computing_data_reduction 'Bruker SAINT'
_computing_molecular_graphics 'Bruker SHELXTL'
_computing_publication_material 'Bruker SHELXTL'
_computing_structure_refinement 'SHELXL-97 (Sheldrick, 1997)'
_computing_structure_solution 'SHELXS-97 (Sheldrick, 1990)'
_diffrn_ambient_temperature 173(2)
_diffrn_measured_fraction_theta_full 0.999
_diffrn_measured_fraction_theta_max 0.999
_diffrn_measurement_device_type 'CCD area detector'
_diffrn_measurement_method 'phi and omega scans'
_diffrn_radiation_monochromator graphite
_diffrn_radiation_source 'fine-focus sealed tube'
_diffrn_radiation_type MoK\a
_diffrn_radiation_wavelength 0.71073
_diffrn_reflns_av_R_equivalents 0.0346
_diffrn_reflns_av_sigmaI/netI 0.0288
_diffrn_reflns_limit_h_max 12
_diffrn_reflns_limit_h_min -12
_diffrn_reflns_limit_k_max 22
_diffrn_reflns_limit_k_min -22
_diffrn_reflns_limit_l_max 22
_diffrn_reflns_limit_l_min -22
_diffrn_reflns_number 28189
_diffrn_reflns_theta_full 23.29
_diffrn_reflns_theta_max 23.29
_diffrn_reflns_theta_min 1.88
_exptl_absorpt_coefficient_mu 2.171
_exptl_absorpt_correction_T_max 0.757
_exptl_absorpt_correction_T_min 0.749
_exptl_absorpt_correction_type empirical
_exptl_absorpt_process_details SADABS
_exptl_crystal_colour colorless
_exptl_crystal_density_diffrn 1.392
_exptl_crystal_density_meas ?
_exptl_crystal_density_method 'not measured'
_exptl_crystal_description cube
_exptl_crystal_F_000 1988
_exptl_crystal_size_max 0.138
_exptl_crystal_size_mid 0.134
_exptl_crystal_size_min 0.128
_refine_diff_density_max 0.657
_refine_diff_density_min -0.481
_refine_diff_density_rms 0.069
_refine_ls_extinction_method none
_refine_ls_goodness_of_fit_ref 1.022
_refine_ls_hydrogen_treatment constr
_refine_ls_matrix_type full
_refine_ls_number_parameters 511
_refine_ls_number_reflns 6676
_refine_ls_number_restraints 0
_refine_ls_restrained_S_all 1.022
_refine_ls_R_factor_all 0.0344
_refine_ls_R_factor_gt 0.0273
_refine_ls_shift/su_max 0.001
_refine_ls_shift/su_mean 0.000
_refine_ls_structure_factor_coef Fsqd
_refine_ls_weighting_details 'calc w=1/[\s^2^(Fo^2^)+(0.0307P)^2^+3.2529P] where P=(Fo^2^+2Fc^2^)/3'
_refine_ls_weighting_scheme calc
_refine_ls_wR_factor_gt 0.0607
_refine_ls_wR_factor_ref 0.0638
_reflns_number_gt 5756
_reflns_number_total 6676
_reflns_threshold_expression >2sigma(I)
_cod_data_source_file c002492a.txt
_cod_data_source_block 7mr212ss
_cod_depositor_comments
;
The following automatic conversions were performed:

'_symmetry_cell_setting' value 'Monoclinic' changed to 'monoclinic'
according to /home/saulius/struct/CIF-dictionaries/cif_core.dic
dictionary named 'cif_core.dic' version 2.4.2 from 2011-04-26.

Automatic conversion script
Id: cif_fix_values 1891 2012-01-12 08:04:46Z andrius 

The following automatic conversions were performed:

'_exptl_crystal_density_meas' value 'not measured' was changed to '?'
- the value is perceived as not measured.

Automatic conversion script
Id: cif_fix_values 3008 2015-01-20 13:52:24Z robertas 
;
_cod_original_cell_volume 4631.2(12)
_cod_original_sg_symbol_H-M P2(1)/n
_cod_database_code 7025654

loop_
_symmetry_equiv_pos_as_xyz
'x, y, z'
'-x+1/2, y+1/2, -z+1/2'
'-x, -y, -z'
'x-1/2, -y-1/2, z-1/2'

loop_
_atom_site_label
_atom_site_type_symbol
_atom_site_fract_x
_atom_site_fract_y
_atom_site_fract_z
_atom_site_U_iso_or_equiv
_atom_site_adp_type
_atom_site_occupancy
_atom_site_symmetry_multiplicity
_atom_site_calc_flag
_atom_site_refinement_flags
Zn1 Zn 0.79412(4) 0.317389(19) 0.31871(2) 0.02822(11) Uani 1 1 d .
Dy1 Dy 0.974797(14) 0.186553(8) 0.240770(8) 0.02402(7) Uani 1 1 d .
N1 N 0.7686(3) 0.13190(14) 0.20620(14) 0.0291(7) Uani 1 1 d .
N2 N 0.6209(3) 0.27542(15) 0.28168(15) 0.0345(8) Uani 1 1 d .
N3 N 0.7461(2) 0.39945(13) 0.36854(14) 0.0271(7) Uani 1 1 d .
O1 O 1.1098(2) 0.20725(15) 0.16863(13) 0.0506(8) Uani 1 1 d .
O2 O 0.9553(2) 0.14878(12) 0.12464(12) 0.0348(6) Uani 1 1 d .
O3 O 1.1547(2) 0.14176(14) 0.30850(16) 0.0569(8) Uani 1 1 d .
O4 O 1.0187(2) 0.07241(12) 0.26213(13) 0.0413(7) Uani 1 1 d .
O5 O 0.8512(2) 0.27071(11) 0.19519(12) 0.0316(6) Uani 1 1 d .
O6 O 0.7871(2) 0.36476(12) 0.22775(13) 0.0376(6) Uani 1 1 d .
O7 O 0.9694(2) 0.34305(13) 0.34732(14) 0.0429(7) Uani 1 1 d .
O8 O 1.0697(2) 0.27642(12) 0.29397(13) 0.0408(7) Uani 1 1 d .
O9 O 0.8993(2) 0.18435(11) 0.33704(12) 0.0369(6) Uani 1 1 d .
O10 O 0.8227(2) 0.25421(12) 0.39957(12) 0.0361(6) Uani 1 1 d .
C1 C 1.0546(3) 0.17171(17) 0.12123(18) 0.0288(9) Uani 1 1 d .
C2 C 1.1106(3) 0.1575(2) 0.06073(19) 0.0376(10) Uani 1 1 d .
C3 C 1.1073(6) 0.2211(3) 0.0205(3) 0.103(2) Uani 1 1 d .
H3A H 1.0245 0.2344 0.0035 0.154 Uiso 1 1 calc R
H3B H 1.1458 0.2141 -0.0178 0.154 Uiso 1 1 calc R
H3C H 1.1494 0.2556 0.0498 0.154 Uiso 1 1 calc R
C4 C 1.2393(4) 0.1368(3) 0.0865(3) 0.094(2) Uani 1 1 d .
H4A H 1.2827 0.1720 0.1142 0.141 Uiso 1 1 calc R
H4B H 1.2763 0.1280 0.0479 0.141 Uiso 1 1 calc R
H4C H 1.2419 0.0969 0.1139 0.141 Uiso 1 1 calc R
C5 C 1.0428(4) 0.1052(2) 0.0158(2) 0.0553(13) Uani 1 1 d .
H5A H 1.0466 0.0639 0.0411 0.083 Uiso 1 1 calc R
H5B H 1.0780 0.0990 -0.0238 0.083 Uiso 1 1 calc R
H5C H 0.9597 0.1188 0.0010 0.083 Uiso 1 1 calc R
C6 C 1.1207(4) 0.08385(19) 0.29678(19) 0.0361(9) Uani 1 1 d .
C7 C 1.2055(4) 0.0269(2) 0.3219(2) 0.0480(11) Uani 1 1 d .
C8 C 1.2835(4) 0.0433(2) 0.3901(2) 0.0685(15) Uani 1 1 d .
H8A H 1.2340 0.0485 0.4237 0.103 Uiso 1 1 calc R
H8B H 1.3263 0.0843 0.3867 0.103 Uiso 1 1 calc R
H8C H 1.3408 0.0078 0.4042 0.103 Uiso 1 1 calc R
C9 C 1.1374(5) -0.0349(2) 0.3276(3) 0.110(3) Uani 1 1 d .
H9A H 1.0833 -0.0276 0.3584 0.164 Uiso 1 1 calc R
H9B H 1.1930 -0.0703 0.3453 0.164 Uiso 1 1 calc R
H9C H 1.0913 -0.0472 0.2828 0.164 Uiso 1 1 calc R
C10 C 1.2837(5) 0.0208(3) 0.2695(3) 0.110(3) Uani 1 1 d .
H10A H 1.3468 -0.0114 0.2853 0.165 Uiso 1 1 calc R
H10B H 1.3192 0.0635 0.2636 0.165 Uiso 1 1 calc R
H10C H 1.2350 0.0063 0.2262 0.165 Uiso 1 1 calc R
C11 C 0.8285(3) 0.33097(17) 0.18602(18) 0.0278(8) Uani 1 1 d .
C12 C 0.8545(4) 0.36434(18) 0.12344(19) 0.0378(10) Uani 1 1 d .
C13 C 0.7832(5) 0.4275(2) 0.1077(2) 0.0752(17) Uani 1 1 d .
H13A H 0.6981 0.4175 0.1001 0.113 Uiso 1 1 calc R
H13B H 0.8007 0.4478 0.0669 0.113 Uiso 1 1 calc R
H13C H 0.8047 0.4579 0.1459 0.113 Uiso 1 1 calc R
C14 C 0.8234(4) 0.3179(2) 0.0630(2) 0.0517(12) Uani 1 1 d .
H14A H 0.8683 0.2770 0.0733 0.078 Uiso 1 1 calc R
H14B H 0.8439 0.3387 0.0232 0.078 Uiso 1 1 calc R
H14C H 0.7381 0.3084 0.0536 0.078 Uiso 1 1 calc R
C15 C 0.9874(4) 0.3783(3) 0.1395(2) 0.0746(16) Uani 1 1 d .
H15A H 1.0068 0.4078 0.1786 0.112 Uiso 1 1 calc R
H15B H 1.0097 0.3991 0.1002 0.112 Uiso 1 1 calc R
H15C H 1.0312 0.3371 0.1499 0.112 Uiso 1 1 calc R
C16 C 1.0631(3) 0.32041(16) 0.33593(18) 0.0272(8) Uani 1 1 d .
C17 C 1.1789(3) 0.34685(19) 0.37863(19) 0.0356(9) Uani 1 1 d .
C18 C 1.1950(6) 0.3130(3) 0.4462(3) 0.119(3) Uani 1 1 d .
H18A H 1.2192 0.2673 0.4417 0.178 Uiso 1 1 calc R
H18B H 1.1199 0.3138 0.4616 0.178 Uiso 1 1 calc R
H18C H 1.2565 0.3357 0.4792 0.178 Uiso 1 1 calc R
C19 C 1.1671(4) 0.4201(2) 0.3903(3) 0.0742(16) Uani 1 1 d .
H19A H 1.2401 0.4364 0.4199 0.111 Uiso 1 1 calc R
H19B H 1.0996 0.4280 0.4117 0.111 Uiso 1 1 calc R
H19C H 1.1542 0.4432 0.3468 0.111 Uiso 1 1 calc R
C20 C 1.2801(4) 0.3377(3) 0.3448(3) 0.106(3) Uani 1 1 d .
H20A H 1.2973 0.2908 0.3423 0.160 Uiso 1 1 calc R
H20B H 1.3502 0.3603 0.3708 0.160 Uiso 1 1 calc R
H20C H 1.2596 0.3560 0.2990 0.160 Uiso 1 1 calc R
C21 C 0.8740(3) 0.20109(18) 0.39189(18) 0.0302(9) Uani 1 1 d .
C22 C 0.9001(4) 0.1534(2) 0.45208(19) 0.0420(10) Uani 1 1 d .
C23 C 0.7822(5) 0.1195(2) 0.4545(3) 0.0695(15) Uani 1 1 d .
H23A H 0.7240 0.1525 0.4616 0.104 Uiso 1 1 calc R
H23B H 0.7948 0.0879 0.4919 0.104 Uiso 1 1 calc R
H23C H 0.7524 0.0965 0.4117 0.104 Uiso 1 1 calc R
C24 C 0.9442(5) 0.1921(2) 0.5175(2) 0.0612(14) Uani 1 1 d .
H24A H 1.0173 0.2156 0.5147 0.092 Uiso 1 1 calc R
H24B H 0.9602 0.1619 0.5560 0.092 Uiso 1 1 calc R
H24C H 0.8833 0.2238 0.5236 0.092 Uiso 1 1 calc R
C25 C 0.9931(5) 0.1033(2) 0.4430(2) 0.0704(16) Uani 1 1 d .
H25A H 0.9630 0.0772 0.4023 0.106 Uiso 1 1 calc R
H25B H 1.0105 0.0743 0.4826 0.106 Uiso 1 1 calc R
H25C H 1.0659 0.1261 0.4383 0.106 Uiso 1 1 calc R
C26 C 0.6852(3) 0.15533(18) 0.15545(19) 0.0358(9) Uani 1 1 d .
H26 H 0.7029 0.1934 0.1323 0.043 Uiso 1 1 calc R
C27 C 0.5752(3) 0.1272(2) 0.1351(2) 0.0459(11) Uani 1 1 d .
H27 H 0.5178 0.1463 0.0996 0.055 Uiso 1 1 calc R
C28 C 0.5490(4) 0.0715(2) 0.1665(2) 0.0514(12) Uani 1 1 d .
H28 H 0.4735 0.0512 0.1530 0.062 Uiso 1 1 calc R
C29 C 0.6339(4) 0.0454(2) 0.2178(2) 0.0506(12) Uani 1 1 d .
H29 H 0.6189 0.0061 0.2400 0.061 Uiso 1 1 calc R
C30 C 0.7414(3) 0.07736(19) 0.23648(19) 0.0385(10) Uani 1 1 d .
H30 H 0.7992 0.0597 0.2728 0.046 Uiso 1 1 calc R
C31 C 0.5481(4) 0.2970(2) 0.2255(2) 0.0440(10) Uani 1 1 d .
H31 H 0.5769 0.3288 0.1985 0.053 Uiso 1 1 calc R
C32 C 0.4327(4) 0.2749(2) 0.2049(2) 0.0558(13) Uani 1 1 d .
H32 H 0.3834 0.2918 0.1648 0.067 Uiso 1 1 calc R
C33 C 0.3896(4) 0.2289(2) 0.2419(2) 0.0551(13) Uani 1 1 d .
H33 H 0.3105 0.2131 0.2284 0.066 Uiso 1 1 calc R
C34 C 0.4635(4) 0.2061(2) 0.2993(3) 0.0619(13) Uani 1 1 d .
H34 H 0.4365 0.1738 0.3265 0.074 Uiso 1 1 calc R
C35 C 0.5773(4) 0.2303(2) 0.3175(2) 0.0513(12) Uani 1 1 d .
H35 H 0.6275 0.2140 0.3576 0.062 Uiso 1 1 calc R
C36 C 0.8223(3) 0.42248(18) 0.42257(18) 0.0322(9) Uani 1 1 d .
H36 H 0.8904 0.3970 0.4415 0.039 Uiso 1 1 calc R
C37 C 0.8063(4) 0.48183(19) 0.45204(19) 0.0398(10) Uani 1 1 d .
H37 H 0.8616 0.4965 0.4910 0.048 Uiso 1 1 calc R
C38 C 0.7093(4) 0.51940(18) 0.4243(2) 0.0401(10) Uani 1 1 d .
H38 H 0.6977 0.5611 0.4431 0.048 Uiso 1 1 calc R
C39 C 0.6297(4) 0.49618(18) 0.3695(2) 0.0402(10) Uani 1 1 d .
H39 H 0.5608 0.5208 0.3501 0.048 Uiso 1 1 calc R
C40 C 0.6511(3) 0.43643(18) 0.34265(19) 0.0363(9) Uani 1 1 d .
H40 H 0.5960 0.4207 0.3041 0.044 Uiso 1 1 calc R

loop_
_atom_site_aniso_label
_atom_site_aniso_U_11
_atom_site_aniso_U_22
_atom_site_aniso_U_33
_atom_site_aniso_U_23
_atom_site_aniso_U_13
_atom_site_aniso_U_12
Zn1 0.0269(2) 0.0270(2) 0.0300(2) -0.00483(18) 0.00407(18) 0.00425(18)
Dy1 0.02486(11) 0.02378(10) 0.02326(10) -0.00500(7) 0.00476(7) 0.00208(7)
N1 0.0300(17) 0.0308(17) 0.0292(17) -0.0033(14) 0.0119(15) 0.0018(14)
N2 0.0314(18) 0.0343(19) 0.0363(19) -0.0082(15) 0.0038(16) 0.0020(15)
N3 0.0306(17) 0.0246(16) 0.0276(17) 0.0010(13) 0.0097(14) 0.0023(14)
O1 0.0351(16) 0.080(2) 0.0408(17) -0.0323(16) 0.0166(14) -0.0263(15)
O2 0.0320(15) 0.0431(16) 0.0324(15) -0.0134(12) 0.0138(12) -0.0136(13)
O3 0.0423(18) 0.0391(18) 0.077(2) -0.0023(16) -0.0145(16) 0.0063(14)
O4 0.0402(16) 0.0295(15) 0.0472(17) -0.0064(12) -0.0064(14) 0.0076(12)
O5 0.0332(15) 0.0233(14) 0.0364(15) 0.0041(11) 0.0033(12) 0.0027(11)
O6 0.0431(16) 0.0340(15) 0.0369(16) -0.0024(12) 0.0111(13) 0.0061(12)
O7 0.0269(15) 0.0447(16) 0.0564(18) -0.0184(14) 0.0072(13) 0.0024(13)
O8 0.0396(16) 0.0362(16) 0.0452(17) -0.0203(14) 0.0058(13) -0.0037(13)
O9 0.0475(17) 0.0373(15) 0.0276(15) -0.0007(12) 0.0115(13) 0.0047(13)
O10 0.0419(16) 0.0345(15) 0.0316(15) -0.0001(12) 0.0075(12) 0.0137(13)
C1 0.028(2) 0.031(2) 0.027(2) -0.0024(17) 0.0061(17) 0.0032(17)
C2 0.030(2) 0.052(3) 0.034(2) -0.011(2) 0.0145(18) -0.0051(19)
C3 0.170(7) 0.080(4) 0.090(4) 0.004(3) 0.100(5) -0.007(4)
C4 0.031(3) 0.181(6) 0.069(4) -0.068(4) 0.009(3) 0.011(3)
C5 0.043(3) 0.087(4) 0.040(3) -0.028(2) 0.017(2) -0.010(2)
C6 0.043(3) 0.033(2) 0.030(2) -0.0023(18) 0.004(2) 0.0153(19)
C7 0.052(3) 0.042(3) 0.044(3) -0.004(2) -0.003(2) 0.020(2)
C8 0.065(3) 0.068(3) 0.061(3) 0.004(3) -0.011(3) 0.031(3)
C9 0.102(5) 0.040(3) 0.154(6) 0.013(3) -0.046(4) 0.012(3)
C10 0.122(5) 0.134(6) 0.075(4) 0.005(4) 0.026(4) 0.100(5)
C11 0.023(2) 0.028(2) 0.029(2) -0.0049(17) -0.0029(16) -0.0034(16)
C12 0.054(3) 0.029(2) 0.029(2) 0.0020(17) 0.0067(19) -0.0046(19)
C13 0.144(5) 0.035(3) 0.042(3) 0.009(2) 0.009(3) 0.013(3)
C14 0.076(3) 0.050(3) 0.029(2) -0.001(2) 0.011(2) 0.000(2)
C15 0.076(4) 0.090(4) 0.058(3) 0.011(3) 0.016(3) -0.043(3)
C16 0.031(2) 0.023(2) 0.028(2) 0.0007(16) 0.0061(17) -0.0002(16)
C17 0.029(2) 0.039(2) 0.036(2) -0.0068(19) 0.0023(18) -0.0059(18)
C18 0.098(5) 0.139(6) 0.086(4) 0.064(4) -0.056(4) -0.061(4)
C19 0.069(3) 0.065(3) 0.089(4) -0.041(3) 0.017(3) -0.026(3)
C20 0.040(3) 0.158(6) 0.127(6) -0.091(5) 0.031(3) -0.028(4)
C21 0.028(2) 0.037(2) 0.026(2) -0.0020(17) 0.0052(17) 0.0009(17)
C22 0.054(3) 0.042(2) 0.032(2) 0.0077(19) 0.015(2) 0.015(2)
C23 0.085(4) 0.060(3) 0.067(3) 0.025(3) 0.023(3) -0.004(3)
C24 0.079(4) 0.075(3) 0.026(2) 0.004(2) 0.005(2) 0.021(3)
C25 0.101(4) 0.068(3) 0.045(3) 0.018(2) 0.021(3) 0.047(3)
C26 0.033(2) 0.030(2) 0.044(2) -0.0013(19) 0.007(2) 0.0016(18)
C27 0.031(2) 0.041(3) 0.061(3) -0.006(2) 0.000(2) 0.0010(19)
C28 0.036(3) 0.050(3) 0.071(3) -0.015(2) 0.019(2) -0.017(2)
C29 0.053(3) 0.049(3) 0.057(3) 0.004(2) 0.028(2) -0.016(2)
C30 0.045(3) 0.042(2) 0.031(2) 0.0033(19) 0.0132(19) -0.004(2)
C31 0.039(3) 0.054(3) 0.037(2) -0.007(2) 0.002(2) 0.001(2)
C32 0.040(3) 0.077(4) 0.045(3) -0.019(3) -0.002(2) 0.004(2)
C33 0.031(2) 0.073(3) 0.060(3) -0.034(3) 0.009(2) -0.007(2)
C34 0.047(3) 0.065(3) 0.074(4) 0.000(3) 0.015(3) -0.016(2)
C35 0.037(3) 0.053(3) 0.060(3) 0.007(2) 0.003(2) -0.004(2)
C36 0.032(2) 0.038(2) 0.028(2) -0.0044(17) 0.0081(18) 0.0039(17)
C37 0.044(3) 0.043(3) 0.034(2) -0.0109(19) 0.013(2) -0.005(2)
C38 0.064(3) 0.023(2) 0.041(3) -0.0017(18) 0.028(2) 0.002(2)
C39 0.054(3) 0.034(2) 0.036(2) 0.0075(19) 0.019(2) 0.014(2)
C40 0.041(2) 0.037(2) 0.031(2) -0.0003(18) 0.0078(18) 0.0078(19)

loop_
_atom_type_symbol
_atom_type_description
_atom_type_scat_dispersion_real
_atom_type_scat_dispersion_imag
_atom_type_scat_source
C C 0.0033 0.0016 'International Tables Vol C Tables 4.2.6.8 and 6.1.1.4'
H H 0.0000 0.0000 'International Tables Vol C Tables 4.2.6.8 and 6.1.1.4'
N N 0.0061 0.0033 'International Tables Vol C Tables 4.2.6.8 and 6.1.1.4'
O O 0.0106 0.0060 'International Tables Vol C Tables 4.2.6.8 and 6.1.1.4'
Zn Zn 0.2839 1.4301 'International Tables Vol C Tables 4.2.6.8 and 6.1.1.4'
Dy Dy -0.1892 4.4098 'International Tables Vol C Tables 4.2.6.8 and 6.1.1.4'

loop_
_geom_angle_atom_site_label_1
_geom_angle_atom_site_label_2
_geom_angle_atom_site_label_3
_geom_angle
O7 Zn1 O10 87.30(11)
O7 Zn1 O6 88.98(11)
O10 Zn1 O6 166.65(10)
O7 Zn1 N3 90.32(11)
O10 Zn1 N3 97.60(10)
O6 Zn1 N3 95.24(10)
O7 Zn1 N2 170.15(11)
O10 Zn1 N2 90.48(11)
O6 Zn1 N2 91.01(11)
N3 Zn1 N2 99.49(11)
O8 Dy1 O5 77.52(9)
O8 Dy1 O9 81.12(9)
O5 Dy1 O9 92.35(9)
O8 Dy1 O1 80.62(9)
O5 Dy1 O1 92.96(10)
O9 Dy1 O1 159.40(9)
O8 Dy1 O4 129.15(9)
O5 Dy1 O4 152.38(9)
O9 Dy1 O4 86.08(9)
O1 Dy1 O4 98.15(10)
O8 Dy1 O3 76.56(9)
O5 Dy1 O3 153.87(9)
O9 Dy1 O3 86.87(10)
O1 Dy1 O3 79.68(11)
O4 Dy1 O3 53.66(9)
O8 Dy1 O2 130.17(9)
O5 Dy1 O2 85.79(9)
O9 Dy1 O2 146.89(9)
O1 Dy1 O2 53.48(8)
O4 Dy1 O2 80.80(9)
O3 Dy1 O2 108.70(10)
O8 Dy1 N1 142.66(9)
O5 Dy1 N1 75.92(9)
O9 Dy1 N1 74.27(9)
O1 Dy1 N1 126.33(9)
O4 Dy1 N1 77.13(9)
O3 Dy1 N1 128.45(10)
O2 Dy1 N1 73.22(8)
C26 N1 C30 116.6(3)
C26 N1 Dy1 121.6(2)
C30 N1 Dy1 121.7(2)
C35 N2 C31 116.7(3)
C35 N2 Zn1 120.9(3)
C31 N2 Zn1 122.2(3)
C36 N3 C40 117.6(3)
C36 N3 Zn1 118.8(2)
C40 N3 Zn1 122.7(2)
C1 O1 Dy1 94.3(2)
C1 O2 Dy1 92.1(2)
C6 O3 Dy1 93.0(2)
C6 O4 Dy1 93.3(2)
C11 O5 Dy1 151.5(2)
C11 O6 Zn1 113.1(2)
C16 O7 Zn1 134.3(2)
C16 O8 Dy1 143.6(2)
C21 O9 Dy1 161.3(2)
C21 O10 Zn1 116.2(2)
O2 C1 O1 119.5(3)
O2 C1 C2 121.3(3)
O1 C1 C2 119.2(3)
C5 C2 C4 110.7(4)
C5 C2 C3 109.1(4)
C4 C2 C3 109.3(4)
C5 C2 C1 111.3(3)
C4 C2 C1 108.9(3)
C3 C2 C1 107.4(3)
C2 C3 H3A 109.5
C2 C3 H3B 109.5
H3A C3 H3B 109.5
C2 C3 H3C 109.5
H3A C3 H3C 109.5
H3B C3 H3C 109.5
C2 C4 H4A 109.5
C2 C4 H4B 109.5
H4A C4 H4B 109.5
C2 C4 H4C 109.5
H4A C4 H4C 109.5
H4B C4 H4C 109.5
C2 C5 H5A 109.5
C2 C5 H5B 109.5
H5A C5 H5B 109.5
C2 C5 H5C 109.5
H5A C5 H5C 109.5
H5B C5 H5C 109.5
O3 C6 O4 119.9(3)
O3 C6 C7 120.0(4)
O4 C6 C7 120.0(4)
C9 C7 C8 109.6(4)
C9 C7 C6 110.8(4)
C8 C7 C6 110.4(3)
C9 C7 C10 112.2(5)
C8 C7 C10 108.9(4)
C6 C7 C10 105.0(4)
C7 C8 H8A 109.5
C7 C8 H8B 109.5
H8A C8 H8B 109.5
C7 C8 H8C 109.5
H8A C8 H8C 109.5
H8B C8 H8C 109.5
C7 C9 H9A 109.5
C7 C9 H9B 109.5
H9A C9 H9B 109.5
C7 C9 H9C 109.5
H9A C9 H9C 109.5
H9B C9 H9C 109.5
C7 C10 H10A 109.5
C7 C10 H10B 109.5
H10A C10 H10B 109.5
C7 C10 H10C 109.5
H10A C10 H10C 109.5
H10B C10 H10C 109.5
O6 C11 O5 122.0(3)
O6 C11 C12 118.9(3)
O5 C11 C12 119.1(3)
C11 C12 C15 105.9(3)
C11 C12 C13 111.0(3)
C15 C12 C13 111.1(4)
C11 C12 C14 109.6(3)
C15 C12 C14 109.9(4)
C13 C12 C14 109.3(3)
C12 C13 H13A 109.5
C12 C13 H13B 109.5
H13A C13 H13B 109.5
C12 C13 H13C 109.5
H13A C13 H13C 109.5
H13B C13 H13C 109.5
C12 C14 H14A 109.5
C12 C14 H14B 109.5
H14A C14 H14B 109.5
C12 C14 H14C 109.5
H14A C14 H14C 109.5
H14B C14 H14C 109.5
C12 C15 H15A 109.5
C12 C15 H15B 109.5
H15A C15 H15B 109.5
C12 C15 H15C 109.5
H15A C15 H15C 109.5
H15B C15 H15C 109.5
O7 C16 O8 125.1(3)
O7 C16 C17 117.0(3)
O8 C16 C17 117.8(3)
C20 C17 C18 113.8(5)
C20 C17 C19 107.4(4)
C18 C17 C19 107.9(4)
C20 C17 C16 111.9(3)
C18 C17 C16 106.0(3)
C19 C17 C16 109.8(3)
C17 C18 H18A 109.5
C17 C18 H18B 109.5
H18A C18 H18B 109.5
C17 C18 H18C 109.5
H18A C18 H18C 109.5
H18B C18 H18C 109.5
C17 C19 H19A 109.5
C17 C19 H19B 109.5
H19A C19 H19B 109.5
C17 C19 H19C 109.5
H19A C19 H19C 109.5
H19B C19 H19C 109.5
C17 C20 H20A 109.5
C17 C20 H20B 109.5
H20A C20 H20B 109.5
C17 C20 H20C 109.5
H20A C20 H20C 109.5
H20B C20 H20C 109.5
O9 C21 O10 123.2(3)
O9 C21 C22 119.1(3)
O10 C21 C22 117.7(3)
C25 C22 C24 109.7(4)
C25 C22 C23 110.7(4)
C24 C22 C23 109.8(4)
C25 C22 C21 110.7(3)
C24 C22 C21 109.3(3)
C23 C22 C21 106.5(3)
C22 C23 H23A 109.5
C22 C23 H23B 109.5
H23A C23 H23B 109.5
C22 C23 H23C 109.5
H23A C23 H23C 109.5
H23B C23 H23C 109.5
C22 C24 H24A 109.5
C22 C24 H24B 109.5
H24A C24 H24B 109.5
C22 C24 H24C 109.5
H24A C24 H24C 109.5
H24B C24 H24C 109.5
C22 C25 H25A 109.5
C22 C25 H25B 109.5
H25A C25 H25B 109.5
C22 C25 H25C 109.5
H25A C25 H25C 109.5
H25B C25 H25C 109.5
N1 C26 C27 123.3(4)
N1 C26 H26 118.4
C27 C26 H26 118.4
C28 C27 C26 119.3(4)
C28 C27 H27 120.3
C26 C27 H27 120.3
C27 C28 C29 118.8(4)
C27 C28 H28 120.6
C29 C28 H28 120.6
C28 C29 C30 118.5(4)
C28 C29 H29 120.8
C30 C29 H29 120.8
N1 C30 C29 123.5(4)
N1 C30 H30 118.3
C29 C30 H30 118.3
N2 C31 C32 122.6(4)
N2 C31 H31 118.7
C32 C31 H31 118.7
C33 C32 C31 120.0(4)
C33 C32 H32 120.0
C31 C32 H32 120.0
C32 C33 C34 117.9(4)
C32 C33 H33 121.1
C34 C33 H33 121.1
C33 C34 C35 119.4(5)
C33 C34 H34 120.3
C35 C34 H34 120.3
N2 C35 C34 123.4(4)
N2 C35 H35 118.3
C34 C35 H35 118.3
N3 C36 C37 122.5(4)
N3 C36 H36 118.7
C37 C36 H36 118.7
C38 C37 C36 119.0(4)
C38 C37 H37 120.5
C36 C37 H37 120.5
C39 C38 C37 119.1(4)
C39 C38 H38 120.4
C37 C38 H38 120.4
C38 C39 C40 118.8(4)
C38 C39 H39 120.6
C40 C39 H39 120.6
N3 C40 C39 122.9(4)
N3 C40 H40 118.5
C39 C40 H40 118.5

loop_
_geom_bond_atom_site_label_1
_geom_bond_atom_site_label_2
_geom_bond_distance
Zn1 O7 2.046(3)
Zn1 O10 2.051(2)
Zn1 O6 2.062(3)
Zn1 N3 2.086(3)
Zn1 N2 2.153(3)
Dy1 O8 2.281(2)
Dy1 O5 2.292(2)
Dy1 O9 2.293(2)
Dy1 O1 2.383(3)
Dy1 O4 2.399(2)
Dy1 O3 2.407(3)
Dy1 O2 2.435(2)
Dy1 N1 2.580(3)
N1 C26 1.336(4)
N1 C30 1.337(4)
N2 C35 1.332(5)
N2 C31 1.335(5)
N3 C36 1.333(4)
N3 C40 1.340(4)
O1 C1 1.260(4)
O2 C1 1.250(4)
O3 C6 1.250(4)
O4 C6 1.256(4)
O5 C11 1.260(4)
O6 C11 1.258(4)
O7 C16 1.238(4)
O8 C16 1.247(4)
O9 C21 1.252(4)
O10 C21 1.258(4)
C1 C2 1.526(5)
C2 C5 1.505(5)
C2 C4 1.523(6)
C2 C3 1.526(7)
C3 H3A 0.9800
C3 H3B 0.9800
C3 H3C 0.9800
C4 H4A 0.9800
C4 H4B 0.9800
C4 H4C 0.9800
C5 H5A 0.9800
C5 H5B 0.9800
C5 H5C 0.9800
C6 C7 1.531(5)
C7 C9 1.500(7)
C7 C8 1.515(6)
C7 C10 1.534(7)
C8 H8A 0.9800
C8 H8B 0.9800
C8 H8C 0.9800
C9 H9A 0.9800
C9 H9B 0.9800
C9 H9C 0.9800
C10 H10A 0.9800
C10 H10B 0.9800
C10 H10C 0.9800
C11 C12 1.521(5)
C12 C15 1.521(6)
C12 C13 1.524(6)
C12 C14 1.527(5)
C13 H13A 0.9800
C13 H13B 0.9800
C13 H13C 0.9800
C14 H14A 0.9800
C14 H14B 0.9800
C14 H14C 0.9800
C15 H15A 0.9800
C15 H15B 0.9800
C15 H15C 0.9800
C16 C17 1.525(5)
C17 C20 1.482(6)
C17 C18 1.506(6)
C17 C19 1.521(6)
C18 H18A 0.9800
C18 H18B 0.9800
C18 H18C 0.9800
C19 H19A 0.9800
C19 H19B 0.9800
C19 H19C 0.9800
C20 H20A 0.9800
C20 H20B 0.9800
C20 H20C 0.9800
C21 C22 1.536(5)
C22 C25 1.518(6)
C22 C24 1.531(6)
C22 C23 1.532(6)
C23 H23A 0.9800
C23 H23B 0.9800
C23 H23C 0.9800
C24 H24A 0.9800
C24 H24B 0.9800
C24 H24C 0.9800
C25 H25A 0.9800
C25 H25B 0.9800
C25 H25C 0.9800
C26 C27 1.371(5)
C26 H26 0.9500
C27 C28 1.363(6)
C27 H27 0.9500
C28 C29 1.373(6)
C28 H28 0.9500
C29 C30 1.378(5)
C29 H29 0.9500
C30 H30 0.9500
C31 C32 1.382(6)
C31 H31 0.9500
C32 C33 1.356(6)
C32 H32 0.9500
C33 C34 1.367(6)
C33 H33 0.9500
C34 C35 1.375(6)
C34 H34 0.9500
C35 H35 0.9500
C36 C37 1.377(5)
C36 H36 0.9500
C37 C38 1.371(5)
C37 H37 0.9500
C38 C39 1.365(5)
C38 H38 0.9500
C39 C40 1.375(5)
C39 H39 0.9500
C40 H40 0.9500
